data_2209010
loop_
_publ_author_name
'Xiao-Yang Qiu'

_publ_section_title
;
 Bis{2-[2-(diethylamino)ethyliminomethyl]-4-nitrophenolato}dimethanolzinc(II)
 dinitrate
;
_journal_coeditor_code SJ2047
_journal_issue 5
_journal_name_full 'Acta Crystallographica Section E'
_journal_page_first m1091
_journal_page_last m1093
_journal_paper_doi 10.1107/S1600536806014322
_journal_volume 62
_journal_year 2006
_chemical_formula_iupac '[Zn (C13 H19 N3 O3)2 (C H4 O)2] (N O3)2'
_chemical_formula_moiety 'C28 H46 N6 O8 Zn 2+, 2N O3 -'
_chemical_formula_sum 'C28 H46 N8 O14 Zn'
_chemical_formula_weight 784.10
_chemical_name_systematic
;
Bis{2-[2-(diethylamino)ethyliminomethyl]-4-nitrophenolato}dimethanolzinc(II)
dinitrate
;
_space_group_IT_number 2
_symmetry_cell_setting triclinic
_symmetry_space_group_name_Hall '-P 1'
_symmetry_space_group_name_H-M 'P -1'
_atom_sites_solution_hydrogens geom
_atom_sites_solution_primary direct
_atom_sites_solution_secondary difmap
_audit_creation_method SHELXL-97
_cell_angle_alpha 69.5840(10)
_cell_angle_beta 71.0800(10)
_cell_angle_gamma 84.2040(10)
_cell_formula_units_Z 1
_cell_length_a 8.3050(10)
_cell_length_b 11.083(2)
_cell_length_c 11.126(2)
_cell_measurement_reflns_used 3889
_cell_measurement_temperature 298(2)
_cell_measurement_theta_max 27.5
_cell_measurement_theta_min 2.6
_cell_volume 907.8(3)
_computing_cell_refinement 'SAINT (Bruker, 1998)'
_computing_data_collection 'SMART (Bruker, 1998)'
_computing_data_reduction SAINT
_computing_molecular_graphics 'SHELXTL (Sheldrick, 1997b)'
_computing_publication_material SHELXTL
_computing_structure_refinement 'SHELXL97 (Sheldrick, 1997a)'
_computing_structure_solution 'SHELXS97 (Sheldrick, 1997a)'
_diffrn_ambient_temperature 298(2)
_diffrn_measured_fraction_theta_full 0.979
_diffrn_measured_fraction_theta_max 0.979
_diffrn_measurement_device_type 'Buker SMART APEX 1000 CCD area-detector'
_diffrn_measurement_method \w
_diffrn_radiation_monochromator graphite
_diffrn_radiation_source 'fine-focus sealed tube'
_diffrn_radiation_type MoK\a
_diffrn_radiation_wavelength 0.71073
_diffrn_reflns_av_R_equivalents 0.0162
_diffrn_reflns_av_sigmaI/netI 0.0256
_diffrn_reflns_limit_h_max 10
_diffrn_reflns_limit_h_min -10
_diffrn_reflns_limit_k_max 14
_diffrn_reflns_limit_k_min -14
_diffrn_reflns_limit_l_max 14
_diffrn_reflns_limit_l_min -14
_diffrn_reflns_number 7642
_diffrn_reflns_theta_full 27.00
_diffrn_reflns_theta_max 27.00
_diffrn_reflns_theta_min 1.96
_diffrn_standards_number 0
_exptl_absorpt_coefficient_mu 0.752
_exptl_absorpt_correction_T_max 0.8521
_exptl_absorpt_correction_T_min 0.8060
_exptl_absorpt_correction_type multi-scan
_exptl_absorpt_process_details '(SADABS; Sheldrick, 1996)'
_exptl_crystal_colour colourless
_exptl_crystal_density_diffrn 1.434
_exptl_crystal_density_method 'not measured'
_exptl_crystal_description block
_exptl_crystal_F_000 412
_exptl_crystal_size_max 0.30
_exptl_crystal_size_mid 0.25
_exptl_crystal_size_min 0.22
_refine_diff_density_max 1.415
_refine_diff_density_min -0.406
_refine_ls_extinction_method none
_refine_ls_goodness_of_fit_ref 1.044
_refine_ls_hydrogen_treatment mixed
_refine_ls_matrix_type full
_refine_ls_number_parameters 260
_refine_ls_number_reflns 3881
_refine_ls_number_restraints 27
_refine_ls_restrained_S_all 1.143
_refine_ls_R_factor_all 0.0632
_refine_ls_R_factor_gt 0.0572
_refine_ls_shift/su_max 0.000
_refine_ls_shift/su_mean 0.000
_refine_ls_structure_factor_coef Fsqd
_refine_ls_weighting_details 'calc w=1/[\s^2^(Fo^2^)+(0.12P)^2^+0.2978P] where P=(Fo^2^+2Fc^2^)/3'
_refine_ls_weighting_scheme calc
_refine_ls_wR_factor_gt 0.1640
_refine_ls_wR_factor_ref 0.1712
_reflns_number_gt 3423
_reflns_number_total 3881
_reflns_threshold_expression I>2\s(I)
_cod_data_source_file sj2047.cif
_cod_data_source_block I
_cod_depositor_comments
;
The following automatic conversions were performed:
'_symmetry_cell_setting' value 'Triclinic' changed to 'triclinic'
according to '/home/saulius/struct/CIF-dictionaries/cif_core.dic'
dictionary named 'cif_core.dic' version 2.4.1 from 2010-06-29.

Automatic conversion script
Id: cif_fix_enum 1527 2010-12-29 10:47:43Z saulius 

The following automatic conversions were performed:

'_symmetry_cell_setting' value 'Triclinic' changed to 'triclinic'
according to /home/saulius/struct/CIF-dictionaries/cif_core.dic
dictionary named 'cif_core.dic' version 2.4.1 from 2010-06-29.

Automatic conversion script
Id: cif_fix_values 1715 2011-07-08 13:25:40Z adriana 
;
_cod_database_code 2209010
_cod_database_fobs_code 2209010

loop_
_symmetry_equiv_pos_as_xyz
'x, y, z'
'-x, -y, -z'

loop_
_atom_site_type_symbol
_atom_site_label
_atom_site_fract_x
_atom_site_fract_y
_atom_site_fract_z
_atom_site_U_iso_or_equiv
_atom_site_adp_type
_atom_site_calc_flag
_atom_site_refinement_flags
_atom_site_occupancy
_atom_site_disorder_assembly
_atom_site_disorder_group
Zn Zn1 1.0000 1.0000 0.0000 0.0463(2) Uani d S 1 . .
O O1 1.1678(3) 1.1488(2) -0.0825(2) 0.0584(6) Uani d . 1 . .
O O2 1.1237(5) 1.5743(3) 0.1740(4) 0.0847(9) Uani d . 1 . .
O O3 1.3177(5) 1.6536(3) -0.0158(4) 0.0887(10) Uani d . 1 . .
O O4 1.1830(4) 0.8692(3) 0.0887(4) 0.0795(9) Uani d D 1 . .
O O5 0.1779(3) 0.7839(4) 0.5101(4) 0.0954(11) Uani d D 1 A .
O O6 0.3438(8) 0.6767(6) 0.6128(6) 0.092(2) Uani d PD 0.605(12) A 1
O O7 0.4383(7) 0.8359(7) 0.4416(8) 0.100(4) Uani d PD 0.605(12) A 1
O O6' 0.4011(12) 0.805(2) 0.5583(19) 0.152(10) Uani d PD 0.395(12) A 2
O O7' 0.4269(12) 0.7486(17) 0.4012(9) 0.115(5) Uani d PD 0.395(12) A 2
N N1 0.9043(3) 1.0545(2) 0.1734(2) 0.0411(5) Uani d . 1 . .
N N2 0.7468(3) 0.7833(3) 0.4994(3) 0.0538(7) Uani d D 1 . .
N N3 1.2155(5) 1.5672(3) 0.0668(4) 0.0644(9) Uani d . 1 . .
N N4 0.3233(3) 0.7645(3) 0.5090(4) 0.0655(8) Uani d D 1 . .
C C1 1.0676(4) 1.2558(3) 0.0801(3) 0.0406(6) Uani d . 1 . .
C C2 1.1767(4) 1.2436(3) -0.0437(3) 0.0450(6) Uani d . 1 . .
C C3 1.3010(5) 1.3415(3) -0.1268(4) 0.0563(8) Uani d . 1 . .
H H3 1.3763 1.3342 -0.2065 0.068 Uiso calc R 1 . .
C C4 1.3130(5) 1.4470(3) -0.0926(4) 0.0577(8) Uani d . 1 . .
H H4 1.3931 1.5117 -0.1499 0.069 Uiso calc R 1 . .
C C5 1.2043(4) 1.4563(3) 0.0284(4) 0.0500(7) Uani d . 1 . .
C C6 1.0838(4) 1.3639(3) 0.1135(3) 0.0453(6) Uani d . 1 . .
H H6 1.0122 1.3726 0.1938 0.054 Uiso calc R 1 . .
C C7 0.9402(4) 1.1616(3) 0.1798(3) 0.0418(6) Uani d . 1 . .
H H7 0.8776 1.1808 0.2568 0.050 Uiso calc R 1 . .
C C8 0.7748(4) 0.9739(3) 0.2917(3) 0.0436(6) Uani d . 1 . .
H H8A 0.6907 0.9452 0.2637 0.052 Uiso calc R 1 . .
H H8B 0.7173 1.0230 0.3501 0.052 Uiso calc R 1 . .
C C9 0.8606(4) 0.8586(4) 0.3669(3) 0.0588(9) Uani d . 1 . .
H H9A 0.9020 0.8033 0.3126 0.071 Uiso calc R 1 . .
H H9B 0.9582 0.8883 0.3793 0.071 Uiso calc R 1 . .
C C10 0.7470(7) 0.8561(5) 0.6024(5) 0.0878(14) Uani d . 1 . .
H H10A 0.8550 0.8414 0.6209 0.105 Uiso calc R 1 . .
H H10B 0.7379 0.9480 0.5589 0.105 Uiso calc R 1 . .
C C11 0.6130(8) 0.8158(7) 0.7270(5) 0.107(2) Uani d . 1 . .
H H11A 0.5057 0.8245 0.7097 0.161 Uiso calc R 1 . .
H H11B 0.6143 0.8683 0.7794 0.161 Uiso calc R 1 . .
H H11C 0.6287 0.7274 0.7760 0.161 Uiso calc R 1 . .
C C12 0.7953(6) 0.6502(4) 0.5541(6) 0.0870(14) Uani d . 1 . .
H H12A 0.7355 0.6174 0.6501 0.104 Uiso calc R 1 . .
H H12B 0.9164 0.6476 0.5426 0.104 Uiso calc R 1 . .
C C13 0.7576(9) 0.5666(6) 0.4901(8) 0.117(2) Uani d . 1 . .
H H13A 0.6377 0.5673 0.5027 0.176 Uiso calc R 1 . .
H H13B 0.7916 0.4803 0.5302 0.176 Uiso calc R 1 . .
H H13C 0.8188 0.5970 0.3954 0.176 Uiso calc R 1 . .
C C14 1.3125(7) 0.8921(6) 0.1286(8) 0.1085(19) Uani d . 1 . .
H H14A 1.4195 0.8877 0.0628 0.163 Uiso calc R 1 . .
H H14B 1.3088 0.8285 0.2141 0.163 Uiso calc R 1 . .
H H14C 1.3003 0.9761 0.1369 0.163 Uiso calc R 1 . .
H H2 0.644(3) 0.783(5) 0.490(5) 0.080 Uiso d D 1 . .
H H4A 1.188(6) 0.795(2) 0.083(5) 0.080 Uiso d D 1 . .

loop_
_atom_site_aniso_label
_atom_site_aniso_U_11
_atom_site_aniso_U_22
_atom_site_aniso_U_33
_atom_site_aniso_U_12
_atom_site_aniso_U_13
_atom_site_aniso_U_23
Zn1 0.0615(4) 0.0353(3) 0.0410(3) -0.0094(2) -0.0072(2) -0.0166(2)
O1 0.0694(14) 0.0480(13) 0.0536(13) -0.0172(11) 0.0006(11) -0.0254(10)
O2 0.125(3) 0.0560(17) 0.092(2) 0.0016(17) -0.037(2) -0.0438(16)
O3 0.108(2) 0.0473(15) 0.123(3) -0.0182(16) -0.044(2) -0.0301(16)
O4 0.105(2) 0.0561(16) 0.111(2) 0.0283(16) -0.065(2) -0.0476(16)
O5 0.0423(14) 0.155(3) 0.100(2) -0.0026(16) -0.0260(14) -0.051(2)
O6 0.092(4) 0.088(5) 0.080(4) -0.003(3) -0.029(3) -0.007(3)
O7 0.063(3) 0.098(5) 0.103(6) -0.028(3) -0.029(3) 0.020(4)
O6' 0.064(6) 0.26(2) 0.24(2) 0.050(9) -0.063(9) -0.21(2)
O7' 0.077(6) 0.183(14) 0.084(6) 0.016(7) -0.014(5) -0.059(7)
N1 0.0494(13) 0.0344(11) 0.0371(11) -0.0015(9) -0.0105(10) -0.0113(9)
N2 0.0411(13) 0.0512(15) 0.0534(15) -0.0053(11) -0.0146(11) 0.0027(12)
N3 0.081(2) 0.0333(14) 0.100(3) 0.0045(13) -0.057(2) -0.0212(15)
N4 0.0456(15) 0.071(2) 0.092(2) 0.0034(14) -0.0249(16) -0.0391(19)
C1 0.0500(15) 0.0331(13) 0.0436(14) 0.0022(11) -0.0215(12) -0.0126(11)
C2 0.0517(16) 0.0363(14) 0.0484(15) -0.0042(12) -0.0173(13) -0.0129(12)
C3 0.0591(19) 0.0496(18) 0.0556(18) -0.0118(14) -0.0099(15) -0.0159(14)
C4 0.063(2) 0.0409(16) 0.070(2) -0.0126(14) -0.0273(17) -0.0093(14)
C5 0.0641(18) 0.0309(14) 0.069(2) 0.0039(12) -0.0403(16) -0.0164(13)
C6 0.0584(17) 0.0352(14) 0.0522(16) 0.0066(12) -0.0291(14) -0.0171(12)
C7 0.0507(15) 0.0385(14) 0.0389(13) 0.0031(11) -0.0145(11) -0.0162(11)
C8 0.0449(14) 0.0410(15) 0.0408(14) 0.0008(11) -0.0090(11) -0.0128(11)
C9 0.0454(16) 0.061(2) 0.0507(18) -0.0018(14) -0.0087(13) -0.0008(15)
C10 0.096(3) 0.089(3) 0.073(3) -0.010(3) -0.031(3) -0.014(2)
C11 0.111(4) 0.142(6) 0.080(3) 0.043(4) -0.046(3) -0.046(3)
C12 0.078(3) 0.064(3) 0.100(3) -0.001(2) -0.030(3) -0.001(2)
C13 0.134(5) 0.096(4) 0.167(6) 0.038(4) -0.083(5) -0.074(4)
C14 0.080(3) 0.101(4) 0.160(6) 0.010(3) -0.050(4) -0.052(4)

loop_
_atom_type_symbol
_atom_type_description
_atom_type_scat_dispersion_real
_atom_type_scat_dispersion_imag
_atom_type_scat_source
C C 0.0033 0.0016 'International Tables Vol C Tables 4.2.6.8 and 6.1.1.4'
H H 0.0000 0.0000 'International Tables Vol C Tables 4.2.6.8 and 6.1.1.4'
N N 0.0061 0.0033 'International Tables Vol C Tables 4.2.6.8 and 6.1.1.4'
O O 0.0106 0.0060 'International Tables Vol C Tables 4.2.6.8 and 6.1.1.4'
Zn Zn 0.2839 1.4301 'International Tables Vol C Tables 4.2.6.8 and 6.1.1.4'

loop_
_geom_angle_atom_site_label_1
_geom_angle_atom_site_label_2
_geom_angle_atom_site_label_3
_geom_angle_site_symmetry_1
_geom_angle_site_symmetry_3
_geom_angle
_geom_angle_publ_flag
O1 Zn1 O1 2_775 . 180.0 y
O1 Zn1 N1 2_775 2_775 88.73(10) ?
O1 Zn1 N1 . 2_775 91.27(10) y
O1 Zn1 N1 2_775 . 91.27(10) ?
O1 Zn1 N1 . . 88.73(10) y
N1 Zn1 N1 2_775 . 180.0 y
O1 Zn1 O4 2_775 . 88.66(13) y
O1 Zn1 O4 . . 91.34(13) y
N1 Zn1 O4 2_775 . 89.47(11) y
N1 Zn1 O4 . . 90.53(11) y
O1 Zn1 O4 2_775 2_775 91.34(13) ?
O1 Zn1 O4 . 2_775 88.66(13) ?
N1 Zn1 O4 2_775 2_775 90.53(11) ?
N1 Zn1 O4 . 2_775 89.47(11) ?
O4 Zn1 O4 . 2_775 180.0 y
C2 O1 Zn1 . . 130.5(2) ?
C14 O4 Zn1 . . 131.7(3) ?
C14 O4 H4A . . 112(3) ?
Zn1 O4 H4A . . 115(3) ?
C7 N1 C8 . . 115.8(2) ?
C7 N1 Zn1 . . 124.3(2) ?
C8 N1 Zn1 . . 119.63(19) ?
C12 N2 C9 . . 115.6(3) ?
C12 N2 C10 . . 108.0(4) ?
C9 N2 C10 . . 106.3(3) ?
C12 N2 H2 . . 108(3) ?
C9 N2 H2 . . 107(3) ?
C10 N2 H2 . . 112(3) ?
O2 N3 O3 . . 122.5(3) ?
O2 N3 C5 . . 120.5(3) ?
O3 N3 C5 . . 117.0(4) ?
O6' N4 O7 . . 59.4(9) ?
O6' N4 O5 . . 129.0(6) ?
O7 N4 O5 . . 125.7(5) ?
O6' N4 O6 . . 69.7(11) ?
O7 N4 O6 . . 116.5(4) ?
O5 N4 O6 . . 115.0(4) ?
O6' N4 O7' . . 108.2(8) ?
O7 N4 O7' . . 59.4(7) ?
O5 N4 O7' . . 115.6(6) ?
O6 N4 O7' . . 110.1(7) ?
C6 C1 C2 . . 119.6(3) ?
C6 C1 C7 . . 115.5(3) ?
C2 C1 C7 . . 124.9(3) ?
O1 C2 C3 . . 119.0(3) ?
O1 C2 C1 . . 123.4(3) ?
C3 C2 C1 . . 117.6(3) ?
C4 C3 C2 . . 121.6(3) ?
C4 C3 H3 . . 119.2 ?
C2 C3 H3 . . 119.2 ?
C3 C4 C5 . . 119.3(3) ?
C3 C4 H4 . . 120.3 ?
C5 C4 H4 . . 120.3 ?
C6 C5 C4 . . 121.6(3) ?
C6 C5 N3 . . 118.2(3) ?
C4 C5 N3 . . 120.2(3) ?
C5 C6 C1 . . 120.1(3) ?
C5 C6 H6 . . 119.9 ?
C1 C6 H6 . . 119.9 ?
N1 C7 C1 . . 127.0(3) ?
N1 C7 H7 . . 116.5 ?
C1 C7 H7 . . 116.5 ?
N1 C8 C9 . . 108.8(2) ?
N1 C8 H8A . . 109.9 ?
C9 C8 H8A . . 109.9 ?
N1 C8 H8B . . 109.9 ?
C9 C8 H8B . . 109.9 ?
H8A C8 H8B . . 108.3 ?
N2 C9 C8 . . 113.1(3) ?
N2 C9 H9A . . 109.0 ?
C8 C9 H9A . . 109.0 ?
N2 C9 H9B . . 109.0 ?
C8 C9 H9B . . 109.0 ?
H9A C9 H9B . . 107.8 ?
C11 C10 N2 . . 114.0(5) ?
C11 C10 H10A . . 108.8 ?
N2 C10 H10A . . 108.8 ?
C11 C10 H10B . . 108.8 ?
N2 C10 H10B . . 108.8 ?
H10A C10 H10B . . 107.7 ?
C10 C11 H11A . . 109.5 ?
C10 C11 H11B . . 109.5 ?
H11A C11 H11B . . 109.5 ?
C10 C11 H11C . . 109.5 ?
H11A C11 H11C . . 109.5 ?
H11B C11 H11C . . 109.5 ?
N2 C12 C13 . . 113.0(5) ?
N2 C12 H12A . . 109.0 ?
C13 C12 H12A . . 109.0 ?
N2 C12 H12B . . 109.0 ?
C13 C12 H12B . . 109.0 ?
H12A C12 H12B . . 107.8 ?
C12 C13 H13A . . 109.5 ?
C12 C13 H13B . . 109.5 ?
H13A C13 H13B . . 109.5 ?
C12 C13 H13C . . 109.5 ?
H13A C13 H13C . . 109.5 ?
H13B C13 H13C . . 109.5 ?
O4 C14 H14A . . 109.5 ?
O4 C14 H14B . . 109.5 ?
H14A C14 H14B . . 109.5 ?
O4 C14 H14C . . 109.5 ?
H14A C14 H14C . . 109.5 ?
H14B C14 H14C . . 109.5 ?

loop_
_geom_bond_atom_site_label_1
_geom_bond_atom_site_label_2
_geom_bond_site_symmetry_2
_geom_bond_distance
_geom_bond_publ_flag
Zn1 O1 2_775 2.021(2) ?
Zn1 O1 . 2.021(2) y
Zn1 N1 2_775 2.107(2) ?
Zn1 N1 . 2.107(2) y
Zn1 O4 . 2.217(3) y
Zn1 O4 2_775 2.217(3) ?
O1 C2 . 1.283(4) ?
O2 N3 . 1.214(5) ?
O3 N3 . 1.236(5) ?
O4 C14 . 1.364(6) ?
O4 H4A . 0.84(3) ?
O5 N4 . 1.202(4) ?
O6 N4 . 1.272(5) ?
O7 N4 . 1.172(5) ?
O6' N4 . 1.172(6) ?
O7' N4 . 1.287(6) ?
N1 C7 . 1.283(4) ?
N1 C8 . 1.464(4) ?
N2 C12 . 1.457(5) ?
N2 C9 . 1.470(4) ?
N2 C10 . 1.616(6) ?
N2 H2 . 0.89(3) ?
N3 C5 . 1.455(4) ?
C1 C6 . 1.403(4) ?
C1 C2 . 1.426(4) ?
C1 C7 . 1.447(4) ?
C2 C3 . 1.416(4) ?
C3 C4 . 1.371(5) ?
C3 H3 . 0.9300 ?
C4 C5 . 1.389(5) ?
C4 H4 . 0.9300 ?
C5 C6 . 1.365(5) ?
C6 H6 . 0.9300 ?
C7 H7 . 0.9300 ?
C8 C9 . 1.516(4) ?
C8 H8A . 0.9700 ?
C8 H8B . 0.9700 ?
C9 H9A . 0.9700 ?
C9 H9B . 0.9700 ?
C10 C11 . 1.424(8) ?
C10 H10A . 0.9700 ?
C10 H10B . 0.9700 ?
C11 H11A . 0.9600 ?
C11 H11B . 0.9600 ?
C11 H11C . 0.9600 ?
C12 C13 . 1.458(8) ?
C12 H12A . 0.9700 ?
C12 H12B . 0.9700 ?
C13 H13A . 0.9600 ?
C13 H13B . 0.9600 ?
C13 H13C . 0.9600 ?
C14 H14A . 0.9600 ?
C14 H14B . 0.9600 ?
C14 H14C . 0.9600 ?

loop_
_geom_hbond_atom_site_label_D
_geom_hbond_atom_site_label_H
_geom_hbond_atom_site_label_A
_geom_hbond_site_symmetry_A
_geom_hbond_distance_DH
_geom_hbond_distance_HA
_geom_hbond_distance_DA
_geom_hbond_angle_DHA
O4 H4A N3 1_545 0.84(3) 2.58(3) 3.417(4) 177(4)
O4 H4A O2 1_545 0.84(3) 2.34(2) 3.112(4) 153(4)
O4 H4A O3 1_545 0.84(3) 2.22(3) 2.978(4) 150(4)
N2 H2 N4 . 0.89(3) 2.63(3) 3.509(4) 170(4)
N2 H2 O6 . 0.89(3) 2.59(3) 3.348(7) 142(4)
N2 H2 O7' . 0.89(3) 2.43(2) 3.284(12) 159(4)
N2 H2 O6' . 0.89(3) 1.93(3) 2.736(9) 148(4)
N2 H2 O7 . 0.89(3) 1.926(19) 2.798(6) 163(5)
